data_7230391
loop_
_publ_author_name
'Giannoulis, A.'
'Ackermann, K.'
'Spindler, P. E.'
'Higgins, C.'
'Cordes, D. B.'
'Slawin, A. M. Z.'
'Prisner, T. F.'
'Bode, B. E.'

_publ_section_title
;
 Nitroxide-nitroxide and nitroxide-metal distance measurements in
 transition metal complexes with two or three paramagnetic centres give
 access to thermodynamic and kinetic stabilities.
;
_journal_issue 16
_journal_name_full 'Physical chemistry chemical physics : PCCP'
_journal_page_first 11196
_journal_page_last 11205
_journal_paper_doi 10.1039/c8cp01611a
_journal_volume 20
_journal_year 2018
_chemical_formula_moiety 'C38 H31 N4 O3, 2(C H2 Cl2)'
_chemical_formula_sum 'C40 H35 Cl4 N4 O3'
_chemical_formula_weight 761.55
_space_group_crystal_system monoclinic
_space_group_IT_number 15
_space_group_name_Hall '-I 2ya'
_space_group_name_H-M_alt 'I 1 2/a 1'
_symmetry_space_group_name_Hall '-I 2ya'
_symmetry_space_group_name_H-M 'I 1 2/a 1'
_atom_sites_solution_hydrogens geom
_atom_sites_solution_primary direct
_atom_sites_solution_secondary difmap
_audit_creation_date 2015-04-13
_audit_creation_method 'by CrystalStructure 4.1'
_audit_update_record
;
2016-08-04 deposited with the CCDC.
2018-03-29 downloaded from the CCDC.
;
_cell_angle_alpha 90.0000
_cell_angle_beta 91.149(6)
_cell_angle_gamma 90.0000
_cell_formula_units_Z 8
_cell_length_a 16.901(3)
_cell_length_b 9.2057(13)
_cell_length_c 47.963(8)
_cell_measurement_reflns_used 7018
_cell_measurement_temperature 173
_cell_measurement_theta_max 25.40
_cell_measurement_theta_min 1.70
_cell_volume 7461(2)
_computing_cell_refinement 'CrystalClear-SM Expert 2.1 b32'
_computing_data_collection 'CrystalClear-SM Expert 2.1 b32 (Rigaku, 2014)'
_computing_data_reduction 'CrystalClear-SM Expert 2.1 b32'
_computing_molecular_graphics 'CrystalStructure 4.1'
_computing_publication_material 'CrystalStructure 4.1 (Rigaku, 2014)'
_computing_structure_refinement 'SHELXL2013 (Sheldrick, 2008)'
_computing_structure_solution 'SIR2011 (Burla, et al., 2012)'
_diffrn_ambient_temperature 173
_diffrn_detector_area_resol_mean 11.628
_diffrn_measured_fraction_theta_full 1.000
_diffrn_measured_fraction_theta_max 1.000
_diffrn_measurement_device_type 'Rigaku XtaLAB P200'
_diffrn_measurement_method \w
_diffrn_radiation_type 'Mo K\a'
_diffrn_radiation_wavelength 0.71075
_diffrn_reflns_av_R_equivalents 0.1102
_diffrn_reflns_Laue_measured_fraction_full 1.000
_diffrn_reflns_Laue_measured_fraction_max 1.000
_diffrn_reflns_limit_h_max 20
_diffrn_reflns_limit_h_min -20
_diffrn_reflns_limit_k_max 10
_diffrn_reflns_limit_k_min -11
_diffrn_reflns_limit_l_max 57
_diffrn_reflns_limit_l_min -57
_diffrn_reflns_number 58867
_diffrn_reflns_point_group_measured_fraction_full 1.000
_diffrn_reflns_point_group_measured_fraction_max 1.000
_diffrn_reflns_theta_full 25.242
_diffrn_reflns_theta_max 25.381
_diffrn_reflns_theta_min 1.699
_diffrn_standards_number 0
_exptl_absorpt_coefficient_mu 0.361
_exptl_absorpt_correction_T_max 0.951
_exptl_absorpt_correction_T_min 0.569
_exptl_absorpt_correction_type multi-scan
_exptl_absorpt_process_details 'REQAB (Rigaku, 1998)'
_exptl_crystal_colour yellow
_exptl_crystal_density_diffrn 1.356
_exptl_crystal_density_method 'not measured'
_exptl_crystal_description prism
_exptl_crystal_F_000 3160.00
_exptl_crystal_recrystallization_method 'Re-crystallisation from solvent: Dichloromethane/hexane'
_exptl_crystal_size_max 0.240
_exptl_crystal_size_mid 0.180
_exptl_crystal_size_min 0.140
_refine_diff_density_max 1.21
_refine_diff_density_min -0.88
_refine_ls_extinction_method none
_refine_ls_goodness_of_fit_ref 1.137
_refine_ls_hydrogen_treatment constr
_refine_ls_number_parameters 481
_refine_ls_number_reflns 6853
_refine_ls_number_restraints 6
_refine_ls_R_factor_all 0.1332
_refine_ls_R_factor_gt 0.1008
_refine_ls_shift/su_max 0.000
_refine_ls_structure_factor_coef Fsqd
_refine_ls_weighting_details 'w = 1/[\s^2^(Fo^2^)+(0.2000P)^2^] where P=(Fo^2^+2Fc^2^)/3'
_refine_ls_weighting_scheme calc
_refine_ls_wR_factor_gt 0.2810
_refine_ls_wR_factor_ref 0.3125
_reflns_number_gt 4270
_reflns_number_total 6853
_reflns_threshold_expression F^2^>2.0\s(F^2^)
_cod_data_source_file c8cp01611a2.cif
_cod_data_source_block 1
_cod_depositor_comments 'Adding full bibliography for 7230391--7230392.cif.'
_cod_database_code 7230391

loop_
_space_group_symop_operation_xyz
'x, y, z'
'-x+1/2, y, -z'
'x+1/2, y+1/2, z+1/2'
'-x+1, y+1/2, -z+1/2'
'-x, -y, -z'
'x-1/2, -y, z'
'-x+1/2, -y+1/2, -z+1/2'
'x, -y+1/2, z+1/2'

loop_
_atom_site_label
_atom_site_type_symbol
_atom_site_fract_x
_atom_site_fract_y
_atom_site_fract_z
_atom_site_U_iso_or_equiv
_atom_site_adp_type
_atom_site_occupancy
_atom_site_site_symmetry_order
_atom_site_calc_flag
_atom_site_refinement_flags_posn
_atom_site_refinement_flags_adp
_atom_site_refinement_flags_occupancy
_atom_site_disorder_assembly
_atom_site_disorder_group
Cl51 Cl 0.88316(16) 0.3690(2) 0.37651(4) 0.1364(9) Uani 1 1 d . . . . .
Cl52 Cl 0.82698(8) 0.07519(16) 0.37217(3) 0.0816(5) Uani 1 1 d . . . . .
Cl61 Cl 0.5942(2) -0.3549(7) 0.39283(11) 0.1182(14) Uani 0.5 1 d D . P A 1
Cl62 Cl 0.7559(6) -0.3673(17) 0.3790(2) 0.299(8) Uani 0.5 1 d D . P A 1
Cl6A Cl 0.6107(3) -0.2620(6) 0.40246(8) 0.1079(12) Uani 0.5 1 d D . P B 2
Cl6B Cl 0.7599(2) -0.2880(6) 0.38645(13) 0.1136(17) Uani 0.5 1 d D . P B 2
O1 O 1.18514(15) 0.2598(3) 0.53481(6) 0.0552(8) Uani 1 1 d . . . . .
O6 O 0.95892(15) 0.2461(3) 0.45424(5) 0.0502(7) Uani 1 1 d . . . . .
O7 O 0.86429(14) 0.2506(3) 0.48673(5) 0.0496(7) Uani 1 1 d . . . . .
N1 N 1.11216(18) 0.2561(4) 0.52764(6) 0.0465(8) Uani 1 1 d . . . . .
N25 N 0.21581(18) 0.0725(4) 0.26221(6) 0.0550(9) Uani 1 1 d . . . . .
N29 N 0.1251(2) 0.3102(5) 0.31192(9) 0.0791(12) Uani 1 1 d . . . . .
N35 N 0.3564(2) -0.1608(6) 0.22901(7) 0.0758(12) Uani 1 1 d . . . . .
C2 C 1.0855(2) 0.2543(4) 0.49806(7) 0.0409(9) Uani 1 1 d . . . . .
C3 C 0.9968(2) 0.2507(4) 0.50215(7) 0.0420(9) Uani 1 1 d . . . . .
C4 C 0.9784(2) 0.2497(4) 0.52884(8) 0.0467(9) Uani 1 1 d . . . . .
H4 H 0.9254 0.2474 0.5350 0.056 Uiso 1 1 calc R U . . .
C5 C 1.0478(2) 0.2526(4) 0.54828(7) 0.0445(9) Uani 1 1 d . . . . .
C6 C 0.9408(2) 0.2491(4) 0.47844(8) 0.0424(9) Uani 1 1 d . . . . .
C8 C 0.8062(2) 0.2421(4) 0.46533(7) 0.0438(9) Uani 1 1 d . . . . .
C9 C 0.7747(2) 0.3676(5) 0.45431(8) 0.0504(10) Uani 1 1 d . . . . .
H9 H 0.7910 0.4599 0.4612 0.060 Uiso 1 1 calc R U . . .
C10 C 0.7186(2) 0.3565(5) 0.43285(9) 0.0532(10) Uani 1 1 d . . . . .
H10 H 0.6959 0.4421 0.4250 0.064 Uiso 1 1 calc R U . . .
C11 C 0.6950(2) 0.2203(5) 0.42264(8) 0.0479(10) Uani 1 1 d . . . . .
C12 C 0.7253(2) 0.0973(5) 0.43531(8) 0.0482(9) Uani 1 1 d . . . . .
H12 H 0.7075 0.0044 0.4292 0.058 Uiso 1 1 calc R U . . .
C13 C 0.7810(2) 0.1068(5) 0.45675(8) 0.0493(10) Uani 1 1 d . . . . .
H13 H 0.8016 0.0215 0.4654 0.059 Uiso 1 1 calc R U . . .
C14 C 0.6393(2) 0.2062(5) 0.39989(8) 0.0516(10) Uani 1 1 d . . . . .
C15 C 0.5924(2) 0.1893(5) 0.38088(8) 0.0520(10) Uani 1 1 d . . . . .
C16 C 0.5335(2) 0.1719(5) 0.35923(7) 0.0503(10) Uani 1 1 d . . . . .
C17 C 0.4794(2) 0.2817(5) 0.35374(8) 0.0534(10) Uani 1 1 d . . . . .
H17 H 0.4830 0.3706 0.3638 0.064 Uiso 1 1 calc R U . . .
C18 C 0.4206(2) 0.2628(5) 0.33389(8) 0.0504(10) Uani 1 1 d . . . . .
H18 H 0.3846 0.3401 0.3303 0.060 Uiso 1 1 calc R U . . .
C19 C 0.4121(2) 0.1340(5) 0.31893(7) 0.0507(10) Uani 1 1 d . . . . .
C20 C 0.4677(2) 0.0246(5) 0.32414(8) 0.0529(10) Uani 1 1 d . . . . .
H20 H 0.4647 -0.0639 0.3140 0.064 Uiso 1 1 calc R U . . .
C21 C 0.5273(2) 0.0446(5) 0.34405(8) 0.0538(10) Uani 1 1 d . . . . .
H21 H 0.5647 -0.0308 0.3473 0.065 Uiso 1 1 calc R U . . .
C22 C 0.3443(2) 0.1118(5) 0.29927(8) 0.0502(10) Uani 1 1 d . . . . .
C23 C 0.2722(2) 0.1791(5) 0.30351(8) 0.0540(10) Uani 1 1 d . . . . .
H23 H 0.2655 0.2397 0.3193 0.065 Uiso 1 1 calc R U . . .
C24 C 0.2096(2) 0.1581(5) 0.28459(8) 0.0543(10) Uani 1 1 d . . . . .
C26 C 0.2851(2) 0.0053(5) 0.25809(7) 0.0539(10) Uani 1 1 d . . . . .
C27 C 0.3501(2) 0.0225(5) 0.27600(7) 0.0518(10) Uani 1 1 d . . . . .
H27 H 0.3982 -0.0264 0.2724 0.062 Uiso 1 1 calc R U . . .
C28 C 0.1325(2) 0.2327(5) 0.28825(9) 0.0554(11) Uani 1 1 d . . . . .
C30 C 0.0574(3) 0.3805(7) 0.31537(13) 0.0959(19) Uani 1 1 d . . . . .
H30 H 0.0508 0.4325 0.3323 0.115 Uiso 1 1 calc R U . . .
C31 C -0.0028(3) 0.3827(7) 0.29631(13) 0.0859(17) Uani 1 1 d . . . . .
H31 H -0.0488 0.4393 0.2994 0.103 Uiso 1 1 calc R U . . .
C32 C 0.0037(3) 0.3022(7) 0.27260(11) 0.0732(14) Uani 1 1 d . . . . .
H32 H -0.0382 0.2999 0.2591 0.088 Uiso 1 1 calc R U . . .
C33 C 0.0723(2) 0.2241(6) 0.26856(9) 0.0605(12) Uani 1 1 d . . . . .
H33 H 0.0778 0.1653 0.2524 0.073 Uiso 1 1 calc R U . . .
C34 C 0.2895(2) -0.0880(5) 0.23271(8) 0.0564(11) Uani 1 1 d . . . . .
C36 C 0.3618(3) -0.2449(7) 0.20660(11) 0.0865(18) Uani 1 1 d . . . . .
H36 H 0.4095 -0.2970 0.2039 0.104 Uiso 1 1 calc R U . . .
C37 C 0.3011(3) -0.2604(7) 0.18701(10) 0.0802(16) Uani 1 1 d . . . . .
H37 H 0.3070 -0.3202 0.1710 0.096 Uiso 1 1 calc R U . . .
C38 C 0.2320(3) -0.1862(8) 0.19151(10) 0.0854(17) Uani 1 1 d . . . . .
H38 H 0.1884 -0.1958 0.1788 0.102 Uiso 1 1 calc R U . . .
C39 C 0.2264(3) -0.0983(6) 0.21432(9) 0.0740(15) Uani 1 1 d . . . . .
H39 H 0.1793 -0.0449 0.2175 0.089 Uiso 1 1 calc R U . . .
C40 C 1.1150(2) 0.3904(5) 0.48354(8) 0.0516(10) Uani 1 1 d . . . . .
H40A H 1.0961 0.4767 0.4934 0.077 Uiso 1 1 calc R U . . .
H40B H 1.0950 0.3919 0.4642 0.077 Uiso 1 1 calc R U . . .
H40C H 1.1730 0.3904 0.4837 0.077 Uiso 1 1 calc R U . . .
C41 C 1.1174(2) 0.1185(5) 0.48366(8) 0.0511(10) Uani 1 1 d . . . . .
H41A H 1.1754 0.1207 0.4842 0.077 Uiso 1 1 calc R U . . .
H41B H 1.0983 0.1163 0.4642 0.077 Uiso 1 1 calc R U . . .
H41C H 1.0989 0.0316 0.4934 0.077 Uiso 1 1 calc R U . . .
C42 C 1.0504(2) 0.3882(5) 0.56632(8) 0.0554(10) Uani 1 1 d . . . . .
H42A H 1.0442 0.4743 0.5545 0.083 Uiso 1 1 calc R U . . .
H42B H 1.1013 0.3929 0.5764 0.083 Uiso 1 1 calc R U . . .
H42C H 1.0074 0.3848 0.5797 0.083 Uiso 1 1 calc R U . . .
C43 C 1.0552(2) 0.1160(5) 0.56616(9) 0.0555(10) Uani 1 1 d . . . . .
H43A H 1.0125 0.1141 0.5797 0.083 Uiso 1 1 calc R U . . .
H43B H 1.1065 0.1163 0.5761 0.083 Uiso 1 1 calc R U . . .
H43C H 1.0514 0.0300 0.5542 0.083 Uiso 1 1 calc R U . . .
C51 C 0.8919(4) 0.1913(8) 0.38863(12) 0.0926(18) Uani 1 1 d . . . . .
H51A H 0.9466 0.1569 0.3857 0.111 Uiso 1 1 calc R U . . .
H51B H 0.8822 0.1898 0.4089 0.111 Uiso 1 1 calc R U . . .
C61 C 0.6800(8) -0.2463(15) 0.3804(4) 0.126(5) Uiso 0.5 1 d D . P A 1
H61A H 0.6684 -0.2044 0.3618 0.152 Uiso 0.5 1 calc R U P A 1
H61B H 0.6929 -0.1665 0.3936 0.152 Uiso 0.5 1 calc R U P A 1
C61A C 0.6754(6) -0.3780(13) 0.3763(2) 0.086(3) Uiso 0.5 1 d D . P B 2
H61C H 0.6767 -0.4830 0.3807 0.103 Uiso 0.5 1 calc R U P B 2
H61D H 0.6606 -0.3623 0.3564 0.103 Uiso 0.5 1 calc R U P B 2

loop_
_atom_site_aniso_label
_atom_site_aniso_U_11
_atom_site_aniso_U_22
_atom_site_aniso_U_33
_atom_site_aniso_U_23
_atom_site_aniso_U_13
_atom_site_aniso_U_12
Cl51 0.197(2) 0.1153(15) 0.0961(13) 0.0057(10) -0.0304(14) -0.0475(14)
Cl52 0.0813(9) 0.1008(10) 0.0629(8) -0.0087(6) 0.0081(6) -0.0012(7)
Cl61 0.072(2) 0.156(4) 0.126(4) 0.033(3) -0.004(2) 0.001(2)
Cl62 0.204(8) 0.51(2) 0.190(8) 0.215(11) 0.088(6) 0.158(10)
Cl6A 0.097(3) 0.148(4) 0.078(2) 0.006(2) -0.0011(18) -0.005(2)
Cl6B 0.0530(19) 0.153(4) 0.134(4) -0.012(3) -0.024(2) -0.025(2)
O1 0.0279(14) 0.087(2) 0.0500(16) -0.0019(14) -0.0126(11) -0.0040(12)
O6 0.0356(14) 0.081(2) 0.0339(14) -0.0051(12) -0.0017(11) -0.0031(12)
O7 0.0304(14) 0.084(2) 0.0343(13) -0.0058(12) -0.0068(10) -0.0015(12)
N1 0.0305(16) 0.071(2) 0.0381(17) -0.0037(14) -0.0052(12) -0.0028(14)
N25 0.0346(17) 0.091(3) 0.0388(17) 0.0027(17) -0.0077(13) -0.0056(16)
N29 0.053(2) 0.114(3) 0.070(3) -0.026(2) -0.0160(19) 0.017(2)
N35 0.052(2) 0.132(4) 0.043(2) -0.024(2) -0.0074(16) 0.005(2)
C2 0.0277(17) 0.061(2) 0.0342(18) -0.0028(16) -0.0090(14) -0.0025(15)
C3 0.0332(18) 0.059(2) 0.0339(18) -0.0034(16) -0.0027(14) -0.0028(16)
C4 0.0345(19) 0.067(3) 0.038(2) -0.0028(17) -0.0052(15) -0.0024(17)
C5 0.0345(19) 0.065(2) 0.0337(19) -0.0039(17) -0.0061(15) -0.0030(16)
C6 0.0320(18) 0.057(2) 0.038(2) -0.0052(16) -0.0026(15) -0.0022(16)
C8 0.0237(17) 0.075(3) 0.0326(18) -0.0038(17) -0.0025(14) -0.0048(16)
C9 0.036(2) 0.065(3) 0.050(2) -0.0075(19) -0.0044(17) -0.0009(18)
C10 0.0345(19) 0.072(3) 0.053(2) 0.005(2) -0.0041(17) 0.0068(18)
C11 0.0232(17) 0.085(3) 0.0355(19) -0.0016(19) -0.0022(14) -0.0037(17)
C12 0.0350(19) 0.068(3) 0.041(2) -0.0075(18) -0.0052(16) -0.0045(17)
C13 0.0377(19) 0.069(3) 0.041(2) 0.0037(18) -0.0050(16) 0.0007(18)
C14 0.0275(18) 0.090(3) 0.037(2) -0.0021(19) -0.0030(15) 0.0010(18)
C15 0.0324(19) 0.082(3) 0.042(2) 0.003(2) -0.0013(16) -0.0023(18)
C16 0.0347(19) 0.084(3) 0.0317(18) 0.0052(19) -0.0034(15) -0.0088(19)
C17 0.042(2) 0.077(3) 0.041(2) 0.0019(19) -0.0091(17) -0.0032(19)
C18 0.038(2) 0.069(3) 0.044(2) 0.0058(19) -0.0110(17) -0.0010(17)
C19 0.0347(19) 0.084(3) 0.0327(18) 0.0042(19) -0.0027(15) -0.0036(19)
C20 0.039(2) 0.079(3) 0.041(2) -0.0037(19) -0.0029(16) -0.0033(19)
C21 0.038(2) 0.082(3) 0.041(2) 0.004(2) -0.0059(16) 0.0050(19)
C22 0.038(2) 0.075(3) 0.038(2) 0.0046(19) -0.0064(15) -0.0059(18)
C23 0.040(2) 0.087(3) 0.036(2) 0.000(2) -0.0050(16) 0.000(2)
C24 0.038(2) 0.084(3) 0.041(2) 0.002(2) -0.0068(16) -0.0020(19)
C26 0.041(2) 0.088(3) 0.0329(19) 0.0028(19) -0.0043(16) -0.009(2)
C27 0.0355(19) 0.085(3) 0.0352(19) 0.0017(19) -0.0025(15) -0.0022(19)
C28 0.035(2) 0.084(3) 0.048(2) 0.008(2) -0.0078(17) -0.0014(19)
C30 0.061(3) 0.129(5) 0.097(4) -0.036(4) -0.012(3) 0.034(3)
C31 0.044(3) 0.107(4) 0.106(4) -0.014(4) -0.014(3) 0.015(3)
C32 0.038(2) 0.112(4) 0.069(3) 0.017(3) -0.017(2) 0.001(2)
C33 0.038(2) 0.098(3) 0.046(2) 0.008(2) -0.0070(17) -0.004(2)
C34 0.037(2) 0.098(3) 0.0349(19) 0.000(2) -0.0037(16) -0.005(2)
C36 0.059(3) 0.150(5) 0.050(3) -0.024(3) -0.008(2) 0.013(3)
C37 0.060(3) 0.136(5) 0.044(2) -0.024(3) -0.002(2) -0.011(3)
C38 0.050(3) 0.156(5) 0.049(3) -0.026(3) -0.014(2) -0.002(3)
C39 0.043(2) 0.127(4) 0.052(3) -0.020(3) -0.0145(19) 0.000(2)
C40 0.037(2) 0.066(3) 0.051(2) 0.0032(19) -0.0062(17) -0.0074(18)
C41 0.0367(19) 0.069(3) 0.048(2) -0.0071(19) -0.0030(16) 0.0030(18)
C42 0.048(2) 0.073(3) 0.045(2) -0.010(2) -0.0058(17) 0.002(2)
C43 0.049(2) 0.070(3) 0.047(2) 0.003(2) -0.0051(18) 0.0004(19)
C51 0.069(3) 0.139(5) 0.069(3) 0.018(4) -0.006(3) -0.005(3)

loop_
_atom_type_symbol
_atom_type_description
_atom_type_scat_dispersion_real
_atom_type_scat_dispersion_imag
_atom_type_scat_source
C C 0.0033 0.0016
;
International Tables for Crystallography
(Vol. C, Tables 4.2.6.8 and 6.1.1.4)
;
H H 0.0000 0.0000
;
International Tables for Crystallography
(Vol. C, Table 6.1.1.4)
;
N N 0.0061 0.0033
;
International Tables for Crystallography
(Vol. C, Tables 4.2.6.8 and 6.1.1.4)
;
O O 0.0106 0.0060
;
International Tables for Crystallography
(Vol. C, Tables 4.2.6.8 and 6.1.1.4)
;
Cl Cl 0.1484 0.1585
;
International Tables for Crystallography
(Vol. C, Tables 4.2.6.8 and 6.1.1.4)
;

loop_
_geom_angle_atom_site_label_1
_geom_angle_atom_site_label_2
_geom_angle_atom_site_label_3
_geom_angle
C6 O7 C8 116.0(3)
O1 N1 C2 122.2(3)
O1 N1 C5 122.6(3)
C2 N1 C5 115.2(3)
C24 N25 C26 118.2(3)
C30 N29 C28 117.3(4)
C36 N35 C34 118.3(4)
N1 C2 C3 99.2(3)
N1 C2 C40 109.4(3)
C3 C2 C40 114.3(3)
N1 C2 C41 109.8(3)
C3 C2 C41 113.5(3)
C40 C2 C41 110.1(3)
C4 C3 C6 126.2(4)
C4 C3 C2 112.2(3)
C6 C3 C2 121.7(3)
C3 C4 C5 114.2(3)
C3 C4 H4 122.9
C5 C4 H4 122.9
C4 C5 N1 99.3(3)
C4 C5 C42 112.7(3)
N1 C5 C42 110.4(3)
C4 C5 C43 113.2(3)
N1 C5 C43 109.8(3)
C42 C5 C43 110.8(3)
O6 C6 O7 122.9(3)
O6 C6 C3 125.0(3)
O7 C6 C3 112.1(3)
C9 C8 C13 122.1(3)
C9 C8 O7 119.5(3)
C13 C8 O7 118.4(3)
C8 C9 C10 118.4(4)
C8 C9 H9 120.8
C10 C9 H9 120.8
C9 C10 C11 120.7(4)
C9 C10 H10 119.7
C11 C10 H10 119.7
C12 C11 C10 118.7(3)
C12 C11 C14 119.6(4)
C10 C11 C14 121.7(4)
C11 C12 C13 121.1(4)
C11 C12 H12 119.5
C13 C12 H12 119.5
C8 C13 C12 118.8(4)
C8 C13 H13 120.6
C12 C13 H13 120.6
C15 C14 C11 177.8(5)
C14 C15 C16 177.0(4)
C21 C16 C17 118.4(3)
C21 C16 C15 121.4(4)
C17 C16 C15 120.2(4)
C18 C17 C16 120.3(4)
C18 C17 H17 119.8
C16 C17 H17 119.8
C17 C18 C19 122.1(4)
C17 C18 H18 119.0
C19 C18 H18 119.0
C18 C19 C20 117.4(3)
C18 C19 C22 121.0(4)
C20 C19 C22 121.5(4)
C21 C20 C19 120.3(4)
C21 C20 H20 119.9
C19 C20 H20 119.9
C16 C21 C20 121.5(4)
C16 C21 H21 119.3
C20 C21 H21 119.3
C23 C22 C27 117.2(3)
C23 C22 C19 121.0(4)
C27 C22 C19 121.8(4)
C22 C23 C24 120.0(4)
C22 C23 H23 120.0
C24 C23 H23 120.0
N25 C24 C23 122.3(4)
N25 C24 C28 116.7(3)
C23 C24 C28 121.0(4)
N25 C26 C27 122.5(4)
N25 C26 C34 116.3(3)
C27 C26 C34 121.2(4)
C26 C27 C22 119.8(4)
C26 C27 H27 120.1
C22 C27 H27 120.1
N29 C28 C33 121.8(4)
N29 C28 C24 116.2(3)
C33 C28 C24 122.0(4)
N29 C30 C31 124.1(5)
N29 C30 H30 117.9
C31 C30 H30 117.9
C30 C31 C32 118.8(5)
C30 C31 H31 120.6
C32 C31 H31 120.6
C31 C32 C33 118.8(4)
C31 C32 H32 120.6
C33 C32 H32 120.6
C28 C33 C32 119.0(5)
C28 C33 H33 120.5
C32 C33 H33 120.5
N35 C34 C39 122.1(4)
N35 C34 C26 117.1(3)
C39 C34 C26 120.8(4)
N35 C36 C37 123.2(5)
N35 C36 H36 118.4
C37 C36 H36 118.4
C38 C37 C36 117.6(5)
C38 C37 H37 121.2
C36 C37 H37 121.2
C39 C38 C37 119.6(4)
C39 C38 H38 120.2
C37 C38 H38 120.2
C38 C39 C34 119.4(5)
C38 C39 H39 120.3
C34 C39 H39 120.3
C2 C40 H40A 109.5
C2 C40 H40B 109.5
H40A C40 H40B 109.5
C2 C40 H40C 109.5
H40A C40 H40C 109.5
H40B C40 H40C 109.5
C2 C41 H41A 109.5
C2 C41 H41B 109.5
H41A C41 H41B 109.5
C2 C41 H41C 109.5
H41A C41 H41C 109.5
H41B C41 H41C 109.5
C5 C42 H42A 109.5
C5 C42 H42B 109.5
H42A C42 H42B 109.5
C5 C42 H42C 109.5
H42A C42 H42C 109.5
H42B C42 H42C 109.5
C5 C43 H43A 109.5
C5 C43 H43B 109.5
H43A C43 H43B 109.5
C5 C43 H43C 109.5
H43A C43 H43C 109.5
H43B C43 H43C 109.5
Cl52 C51 Cl51 112.5(3)
Cl52 C51 H51A 109.1
Cl51 C51 H51A 109.1
Cl52 C51 H51B 109.1
Cl51 C51 H51B 109.1
H51A C51 H51B 107.8
Cl62 C61 Cl61 104.7(8)
Cl62 C61 H61A 110.8
Cl61 C61 H61A 110.8
Cl62 C61 H61B 110.8
Cl61 C61 H61B 110.8
H61A C61 H61B 108.9
Cl6B C61A Cl6A 91.5(5)
Cl6B C61A H61C 113.4
Cl6A C61A H61C 113.4
Cl6B C61A H61D 113.4
Cl6A C61A H61D 113.4
H61C C61A H61D 110.7

loop_
_geom_bond_atom_site_label_1
_geom_bond_atom_site_label_2
_geom_bond_distance
Cl51 C51 1.741(7)
Cl52 C51 1.713(7)
Cl61 C61 1.868(14)
Cl62 C61 1.701(14)
Cl6A C61A 1.992(11)
Cl6B C61A 1.714(11)
O1 N1 1.274(4)
O6 C6 1.207(5)
O7 C6 1.360(4)
O7 C8 1.408(4)
N1 C2 1.480(5)
N1 C5 1.486(5)
N25 C24 1.337(5)
N25 C26 1.343(5)
N29 C30 1.326(6)
N29 C28 1.349(6)
N35 C36 1.329(6)
N35 C34 1.329(6)
C2 C3 1.516(5)
C2 C40 1.523(5)
C2 C41 1.532(5)
C3 C4 1.324(5)
C3 C6 1.466(5)
C4 C5 1.483(5)
C4 H4 0.9500
C5 C42 1.519(6)
C5 C43 1.525(6)
C8 C9 1.373(6)
C8 C13 1.377(6)
C9 C10 1.389(5)
C9 H9 0.9500
C10 C11 1.401(6)
C10 H10 0.9500
C11 C12 1.379(6)
C11 C14 1.433(5)
C12 C13 1.384(5)
C12 H12 0.9500
C13 H13 0.9500
C14 C15 1.206(5)
C15 C16 1.433(5)
C16 C21 1.382(6)
C16 C17 1.384(6)
C17 C18 1.373(5)
C17 H17 0.9500
C18 C19 1.392(6)
C18 H18 0.9500
C19 C20 1.396(6)
C19 C22 1.484(5)
C20 C21 1.386(5)
C20 H20 0.9500
C21 H21 0.9500
C22 C23 1.386(6)
C22 C27 1.391(6)
C23 C24 1.394(5)
C23 H23 0.9500
C24 C28 1.487(6)
C26 C27 1.389(5)
C26 C34 1.493(6)
C27 H27 0.9500
C28 C33 1.377(6)
C30 C31 1.355(7)
C30 H30 0.9500
C31 C32 1.364(8)
C31 H31 0.9500
C32 C33 1.381(7)
C32 H32 0.9500
C33 H33 0.9500
C34 C39 1.374(6)
C36 C37 1.384(7)
C36 H36 0.9500
C37 C38 1.373(8)
C37 H37 0.9500
C38 C39 1.365(7)
C38 H38 0.9500
C39 H39 0.9500
C40 H40A 0.9800
C40 H40B 0.9800
C40 H40C 0.9800
C41 H41A 0.9800
C41 H41B 0.9800
C41 H41C 0.9800
C42 H42A 0.9800
C42 H42B 0.9800
C42 H42C 0.9800
C43 H43A 0.9800
C43 H43B 0.9800
C43 H43C 0.9800
C51 H51A 0.9900
C51 H51B 0.9900
C61 H61A 0.9900
C61 H61B 0.9900
C61A H61C 0.9900
C61A H61D 0.9900

loop_
_geom_torsion_atom_site_label_1
_geom_torsion_atom_site_label_2
_geom_torsion_atom_site_label_3
_geom_torsion_atom_site_label_4
_geom_torsion
O1 N1 C2 C3 -179.8(3)
C5 N1 C2 C3 0.5(4)
O1 N1 C2 C40 -59.9(4)
C5 N1 C2 C40 120.4(3)
O1 N1 C2 C41 61.1(4)
C5 N1 C2 C41 -118.6(3)
N1 C2 C3 C4 -0.4(4)
C40 C2 C3 C4 -116.6(4)
C41 C2 C3 C4 116.0(4)
N1 C2 C3 C6 179.5(3)
C40 C2 C3 C6 63.2(5)
C41 C2 C3 C6 -64.2(5)
C6 C3 C4 C5 -179.7(4)
C2 C3 C4 C5 0.1(5)
C3 C4 C5 N1 0.2(4)
C3 C4 C5 C42 117.0(4)
C3 C4 C5 C43 -116.1(4)
O1 N1 C5 C4 179.8(3)
C2 N1 C5 C4 -0.5(4)
O1 N1 C5 C42 61.2(5)
C2 N1 C5 C42 -119.1(3)
O1 N1 C5 C43 -61.3(4)
C2 N1 C5 C43 118.4(3)
C8 O7 C6 O6 2.6(5)
C8 O7 C6 C3 -177.0(3)
C4 C3 C6 O6 -177.9(4)
C2 C3 C6 O6 2.3(6)
C4 C3 C6 O7 1.8(5)
C2 C3 C6 O7 -178.0(3)
C6 O7 C8 C9 -93.1(4)
C6 O7 C8 C13 88.9(4)
C13 C8 C9 C10 -3.2(6)
O7 C8 C9 C10 178.8(3)
C8 C9 C10 C11 -0.4(6)
C9 C10 C11 C12 3.6(6)
C9 C10 C11 C14 -177.8(4)
C10 C11 C12 C13 -3.4(6)
C14 C11 C12 C13 177.9(3)
C9 C8 C13 C12 3.5(6)
O7 C8 C13 C12 -178.6(3)
C11 C12 C13 C8 0.0(6)
C21 C16 C17 C18 0.9(6)
C15 C16 C17 C18 -177.0(4)
C16 C17 C18 C19 0.9(6)
C17 C18 C19 C20 -2.2(6)
C17 C18 C19 C22 175.0(4)
C18 C19 C20 C21 1.6(6)
C22 C19 C20 C21 -175.5(4)
C17 C16 C21 C20 -1.4(6)
C15 C16 C21 C20 176.5(4)
C19 C20 C21 C16 0.1(6)
C18 C19 C22 C23 -29.3(6)
C20 C19 C22 C23 147.7(4)
C18 C19 C22 C27 151.0(4)
C20 C19 C22 C27 -32.0(6)
C27 C22 C23 C24 -1.1(6)
C19 C22 C23 C24 179.2(4)
C26 N25 C24 C23 0.0(6)
C26 N25 C24 C28 179.0(4)
C22 C23 C24 N25 0.9(7)
C22 C23 C24 C28 -178.1(4)
C24 N25 C26 C27 -0.6(6)
C24 N25 C26 C34 -179.4(4)
N25 C26 C27 C22 0.3(6)
C34 C26 C27 C22 179.1(4)
C23 C22 C27 C26 0.5(6)
C19 C22 C27 C26 -179.8(4)
C30 N29 C28 C33 -1.1(8)
C30 N29 C28 C24 178.5(5)
N25 C24 C28 N29 175.3(4)
C23 C24 C28 N29 -5.6(6)
N25 C24 C28 C33 -5.0(6)
C23 C24 C28 C33 174.0(4)
C28 N29 C30 C31 -2.2(10)
N29 C30 C31 C32 3.6(11)
C30 C31 C32 C33 -1.5(9)
N29 C28 C33 C32 3.0(7)
C24 C28 C33 C32 -176.7(4)
C31 C32 C33 C28 -1.6(8)
C36 N35 C34 C39 0.5(8)
C36 N35 C34 C26 179.8(5)
N25 C26 C34 N35 -176.9(4)
C27 C26 C34 N35 4.2(6)
N25 C26 C34 C39 2.4(6)
C27 C26 C34 C39 -176.5(5)
C34 N35 C36 C37 -0.1(9)
N35 C36 C37 C38 -1.0(10)
C36 C37 C38 C39 1.7(9)
C37 C38 C39 C34 -1.3(9)
N35 C34 C39 C38 0.1(8)
C26 C34 C39 C38 -179.1(5)
